data_1552630
loop_
_publ_author_name
'Hasan, Aobulikasimu'
'Liu, Ge-Yu'
'Hu, Rui'
'Aisa, H. A.'

_publ_section_title
;
 Jatrophane Diterpenoids from Euphorbia glomerulans.
;
_journal_issue 4
_journal_name_full 'Journal of natural products'
_journal_page_first 724
_journal_page_last 734
_journal_paper_doi 10.1021/acs.jnatprod.8b00507
_journal_volume 82
_journal_year 2019
_chemical_absolute_configuration rmad
_chemical_formula_moiety 'C35 H42 O12, C2 H3 N'
_chemical_formula_sum 'C37 H45 N O12'
_chemical_formula_weight 695.74
_space_group_crystal_system monoclinic
_space_group_IT_number 4
_space_group_name_Hall 'P 2yb'
_space_group_name_H-M_alt 'P 1 21 1'
_atom_sites_solution_hydrogens geom
_atom_sites_solution_primary dual
_audit_creation_date 2017-11-26
_audit_creation_method
;
Olex2 1.2
(compiled 2017.08.10 svn.r3458 for OlexSys, GUI svn.r5381)
;
_cell_angle_alpha 90
_cell_angle_beta 104.213(2)
_cell_angle_gamma 90
_cell_formula_units_Z 2
_cell_length_a 11.7453(5)
_cell_length_b 8.9804(4)
_cell_length_c 18.5229(8)
_cell_measurement_reflns_used 6103
_cell_measurement_temperature 296
_cell_measurement_theta_max 72.139
_cell_measurement_theta_min 4.055
_cell_volume 1893.94(14)
_computing_cell_refinement 'SAINT v8.34A (Bruker, 2013)'
_computing_data_reduction 'SAINT v8.34A (Bruker, 2013)'
_computing_molecular_graphics 'Olex2 (Dolomanov et al., 2009)'
_computing_publication_material 'Olex2 (Dolomanov et al., 2009)'
_computing_structure_refinement 'ShelXL (Sheldrick, 2015)'
_computing_structure_solution 'ShelXT (Sheldrick, 2015)'
_diffrn_ambient_temperature 296.15
_diffrn_measured_fraction_theta_full 0.986
_diffrn_measured_fraction_theta_max 0.986
_diffrn_measurement_device_type 'Bruker APEX-II CCD'
_diffrn_measurement_method '\f and \w scans'
_diffrn_radiation_type CuK\a
_diffrn_radiation_wavelength 1.54178
_diffrn_reflns_av_R_equivalents 0.0412
_diffrn_reflns_av_unetI/netI 0.0457
_diffrn_reflns_Laue_measured_fraction_full 0.986
_diffrn_reflns_Laue_measured_fraction_max 0.986
_diffrn_reflns_limit_h_max 13
_diffrn_reflns_limit_h_min -13
_diffrn_reflns_limit_k_max 10
_diffrn_reflns_limit_k_min -10
_diffrn_reflns_limit_l_max 21
_diffrn_reflns_limit_l_min -21
_diffrn_reflns_number 16159
_diffrn_reflns_point_group_measured_fraction_full 0.861
_diffrn_reflns_point_group_measured_fraction_max 0.861
_diffrn_reflns_theta_full 66.593
_diffrn_reflns_theta_max 66.593
_diffrn_reflns_theta_min 4.055
_diffrn_standards_number 0
_exptl_absorpt_coefficient_mu 0.758
_exptl_absorpt_correction_T_max 0.7536
_exptl_absorpt_correction_T_min 0.5457
_exptl_absorpt_correction_type multi-scan
_exptl_absorpt_process_details
'SADABS-2014/5 (Bruker,2014/5) was used for absorption correction. wR2(int) was 0.1254 before and 0.0592 after correction. The Ratio of minimum to maximum transmission is 0.7241. The \l/2 correction factor is 0.00150.'
_exptl_crystal_colour colourless
_exptl_crystal_colour_primary colourless
_exptl_crystal_density_diffrn 1.220
_exptl_crystal_description block
_exptl_crystal_F_000 740
_exptl_crystal_size_max 0.28
_exptl_crystal_size_mid 0.15
_exptl_crystal_size_min 0.12
_refine_diff_density_max 0.220
_refine_diff_density_min -0.153
_refine_diff_density_rms 0.043
_refine_ls_abs_structure_details
;
 Flack x determined using 1998 quotients [(I+)-(I-)]/[(I+)+(I-)]
 (Parsons, Flack and Wagner, Acta Cryst. B69 (2013) 249-259).
;
_refine_ls_abs_structure_Flack 0.07(10)
_refine_ls_extinction_coef 0.0148(12)
_refine_ls_extinction_expression Fc^*^=kFc[1+0.001xFc^2^\l^3^/sin(2\q)]^-1/4^
_refine_ls_extinction_method 'SHELXL-2014/7 (Sheldrick 2014'
_refine_ls_goodness_of_fit_ref 1.075
_refine_ls_hydrogen_treatment constr
_refine_ls_matrix_type full
_refine_ls_number_parameters 461
_refine_ls_number_reflns 5754
_refine_ls_number_restraints 383
_refine_ls_restrained_S_all 1.067
_refine_ls_R_factor_all 0.0432
_refine_ls_R_factor_gt 0.0417
_refine_ls_shift/su_max 0.002
_refine_ls_shift/su_mean 0.000
_refine_ls_structure_factor_coef Fsqd
_refine_ls_weighting_details 'w=1/[\s^2^(Fo^2^)+(0.0680P)^2^+0.1050P] where P=(Fo^2^+2Fc^2^)/3'
_refine_ls_weighting_scheme calc
_refine_ls_wR_factor_gt 0.1113
_refine_ls_wR_factor_ref 0.1129
_reflns_Friedel_coverage 0.633
_reflns_Friedel_fraction_full 0.717
_reflns_Friedel_fraction_max 0.717
_reflns_number_gt 5506
_reflns_number_total 5754
_reflns_threshold_expression 'I > 2\s(I)'
_cod_data_source_file np8b00507_si_002.cif
_cod_data_source_block cu_20171028-c11b-9_0m
_cod_database_code 1552630
_shelx_shelxl_version_number 2014/7
_shelx_space_group_comment
;
The symmetry employed for this shelxl refinement is uniquely defined
by the following loop, which should always be used as a source of
symmetry information in preference to the above space-group names.
They are only intended as comments.
;
_shelx_estimated_absorpt_t_max 0.915
_shelx_estimated_absorpt_t_min 0.816
_olex2_refinement_description
;
1. Fixed Uiso
 At 1.2 times of:
  All C(H) groups, All C(H,H) groups
 At 1.5 times of:
  All C(H,H,H) groups
2. Rigid bond restraints
 C32, C33
 with sigma for 1-2 distances of 0.005 and sigma for 1-3 distances of 0.005
3. Uiso/Uaniso restraints and constraints
C32 \\sim C33: within 2A with sigma of 0.005 and sigma for terminal atoms of
0.01
4. Rigid body (RIGU) restrains
 All non-hydrogen atoms
 with sigma for 1-2 distances of 0.004 and sigma for 1-3 distances of 0.004
5.a Ternary CH refined with riding coordinates:
 C5(H5), C4(H4), C3(H3), C8(H8), C2(H2), C7(H7), C13(H13)
5.b Secondary CH2 refined with riding coordinates:
 C1(H1A,H1B)
5.c Aromatic/amide H refined with riding coordinates:
 C30(H30), C12(H12), C11(H11), C34(H34), C32(H32), C31(H31), C33(H33)
5.d X=CH2 refined with riding coordinates:
 C25(H25A,H25B)
5.e Idealised Me refined as rotating group:
 C19(H19A,H19B,H19C), C27(H27A,H27B,H27C), C18(H18A,H18B,H18C), C23(H23A,H23B,
 H23C), C016(H01A,H01B,H01C), C20(H20A,H20B,H20C), C17(H17A,H17B,H17C),
 C22(H22A,H22B,H22C), C36(H36A,H36B,H36C)
;
_olex2_submission_special_instructions 'No special instructions were received'

loop_
_space_group_symop_operation_xyz
'x, y, z'
'-x, y+1/2, -z'

loop_
_atom_site_label
_atom_site_type_symbol
_atom_site_fract_x
_atom_site_fract_y
_atom_site_fract_z
_atom_site_U_iso_or_equiv
_atom_site_adp_type
_atom_site_occupancy
_atom_site_site_symmetry_order
_atom_site_calc_flag
_atom_site_refinement_flags_posn
_atom_site_refinement_flags_adp
O8 O 0.67432(14) 0.3943(2) 0.87693(10) 0.0440(4) Uani 1 1 d . U
O11 O 0.45538(13) 0.5574(2) 0.68743(10) 0.0447(4) Uani 1 1 d . U
O9 O 0.42074(13) 0.5230(2) 0.84456(10) 0.0454(4) Uani 1 1 d . U
O1 O 0.60189(14) 0.5935(2) 0.58256(10) 0.0465(4) Uani 1 1 d . U
O7 O 0.79889(18) 0.3876(3) 0.99058(13) 0.0696(6) Uani 1 1 d . U
O3 O 0.81428(16) 0.4824(2) 0.58916(11) 0.0544(5) Uani 1 1 d . U
O6 O 0.87595(18) 0.5004(3) 0.86259(16) 0.0712(7) Uani 1 1 d . U
O5 O 0.8304(2) 0.7676(3) 0.55113(13) 0.0730(7) Uani 1 1 d . U
O2 O 0.5759(3) 0.8391(3) 0.59061(17) 0.0900(9) Uani 1 1 d . U
C6 C 0.65399(19) 0.4662(3) 0.69986(13) 0.0402(5) Uani 1 1 d . U
O10 O 0.2481(2) 0.6415(3) 0.8089(2) 0.0957(10) Uani 1 1 d . U
O12 O 0.3836(3) 0.3283(3) 0.65998(19) 0.0931(9) Uani 1 1 d . U
C5 C 0.55792(17) 0.4937(3) 0.73963(13) 0.0392(5) Uani 1 1 d . U
H5 H 0.5358 0.3990 0.7586 0.047 Uiso 1 1 calc R .
C16 C 0.7441(2) 0.3243(4) 0.93626(17) 0.0517(7) Uani 1 1 d . U
C4 C 0.58823(18) 0.6061(3) 0.80322(13) 0.0382(5) Uani 1 1 d . U
H4 H 0.6196 0.6948 0.7841 0.046 Uiso 1 1 calc R .
C3 C 0.4833(2) 0.6560(3) 0.83227(15) 0.0434(5) Uani 1 1 d . U
H3 H 0.4324 0.7246 0.7977 0.052 Uiso 1 1 calc R .
C26 C 0.3749(2) 0.4598(4) 0.65047(17) 0.0540(7) Uani 1 1 d . U
C14 C 0.8071(2) 0.5950(4) 0.86874(15) 0.0468(6) Uani 1 1 d . U
C8 C 0.8091(2) 0.5948(3) 0.64403(14) 0.0439(5) Uani 1 1 d . U
H8 H 0.8648 0.5699 0.6912 0.053 Uiso 1 1 calc R .
C2 C 0.5403(2) 0.7314(3) 0.90583(15) 0.0501(6) Uani 1 1 d . U
H2 H 0.5708 0.8282 0.8949 0.060 Uiso 1 1 calc R .
C9 C 0.8411(2) 0.7463(4) 0.61679(15) 0.0483(6) Uani 1 1 d . U
C24 C 0.5544(2) 0.7251(4) 0.55584(17) 0.0552(7) Uani 1 1 d . U
C7 C 0.68404(19) 0.5940(3) 0.65509(13) 0.0404(5) Uani 1 1 d . U
H7 H 0.6727 0.6867 0.6803 0.048 Uiso 1 1 calc R .
C10 C 0.8938(2) 0.8653(3) 0.67536(17) 0.0531(6) Uani 1 1 d . U
C28 C 0.3030(2) 0.5291(4) 0.82790(18) 0.0562(7) Uani 1 1 d . U
C29 C 0.2504(2) 0.3824(4) 0.83738(17) 0.0567(7) Uani 1 1 d . U
C15 C 0.68223(19) 0.5539(3) 0.87410(13) 0.0396(5) Uani 1 1 d . U
C30 C 0.3133(3) 0.2520(5) 0.8432(2) 0.0660(8) Uani 1 1 d . U
H30 H 0.3917 0.2538 0.8413 0.079 Uiso 1 1 calc R .
C25 C 0.7080(3) 0.3354(4) 0.70755(19) 0.0595(7) Uani 1 1 d . U
H25A H 0.7687 0.3180 0.6845 0.071 Uiso 1 1 calc R .
H25B H 0.6851 0.2610 0.7360 0.071 Uiso 1 1 calc R .
C12 C 0.8960(2) 0.7834(4) 0.80510(18) 0.0570(7) Uani 1 1 d . U
H12 H 0.9713 0.7458 0.8096 0.068 Uiso 1 1 calc R .
C19 C 1.0271(3) 0.8405(5) 0.6917(2) 0.0700(9) Uani 1 1 d . U
H19A H 1.0446 0.7382 0.7051 0.105 Uiso 1 1 calc GR .
H19B H 1.0659 0.9036 0.7321 0.105 Uiso 1 1 calc GR .
H19C H 1.0541 0.8640 0.6482 0.105 Uiso 1 1 calc GR .
O4 O 1.0077(2) 0.5017(6) 0.6212(2) 0.1255(16) Uani 1 1 d . U
C11 C 0.8460(2) 0.8526(4) 0.74314(17) 0.0543(7) Uani 1 1 d . U
H11 H 0.7741 0.8980 0.7410 0.065 Uiso 1 1 calc R .
C1 C 0.6450(2) 0.6304(3) 0.93986(14) 0.0466(6) Uani 1 1 d . U
H1A H 0.6227 0.5564 0.9719 0.056 Uiso 1 1 calc R .
H1B H 0.7095 0.6888 0.9692 0.056 Uiso 1 1 calc R .
C27 C 0.2765(3) 0.5367(6) 0.5974(2) 0.0803(11) Uani 1 1 d . U
H27A H 0.2200 0.5703 0.6234 0.120 Uiso 1 1 calc GR .
H27B H 0.2396 0.4688 0.5587 0.120 Uiso 1 1 calc GR .
H27C H 0.3066 0.6206 0.5758 0.120 Uiso 1 1 calc GR .
C13 C 0.8403(2) 0.7600(4) 0.87013(15) 0.0507(6) Uani 1 1 d . U
H13 H 0.7705 0.8228 0.8647 0.061 Uiso 1 1 calc R .
N1 N 0.5466(4) 0.0049(6) 0.7638(3) 0.1116(14) Uani 1 1 d . U
C18 C 0.9305(3) 0.7948(6) 0.9433(2) 0.0783(11) Uani 1 1 d . U
H18A H 0.8960 0.7771 0.9845 0.118 Uiso 1 1 calc GR .
H18B H 0.9540 0.8972 0.9435 0.118 Uiso 1 1 calc GR .
H18C H 0.9980 0.7318 0.9479 0.118 Uiso 1 1 calc GR .
C23 C 0.4754(3) 0.7100(6) 0.4803(2) 0.0804(11) Uani 1 1 d . U
H23A H 0.5189 0.7289 0.4436 0.121 Uiso 1 1 calc GR .
H23B H 0.4123 0.7805 0.4744 0.121 Uiso 1 1 calc GR .
H23C H 0.4439 0.6109 0.4739 0.121 Uiso 1 1 calc GR .
C21 C 0.9211(3) 0.4508(5) 0.5814(2) 0.0712(9) Uani 1 1 d . U
C34 C 0.1329(3) 0.3784(6) 0.8401(3) 0.0858(12) Uani 1 1 d . U
H34 H 0.0900 0.4664 0.8358 0.103 Uiso 1 1 calc R .
C016 C 0.4607(3) 0.7565(5) 0.9588(2) 0.0740(10) Uani 1 1 d . U
H01A H 0.3921 0.8109 0.9335 0.111 Uiso 1 1 calc GR .
H01B H 0.5025 0.8124 1.0013 0.111 Uiso 1 1 calc GR .
H01C H 0.4376 0.6621 0.9749 0.111 Uiso 1 1 calc GR .
C20 C 0.8636(4) 1.0196(5) 0.6399(3) 0.0852(11) Uani 1 1 d . U
H20A H 0.8892 1.0253 0.5946 0.128 Uiso 1 1 calc GR .
H20B H 0.9027 1.0950 0.6738 0.128 Uiso 1 1 calc GR .
H20C H 0.7803 1.0349 0.6292 0.128 Uiso 1 1 calc GR .
C32 C 0.1437(4) 0.1169(7) 0.8547(2) 0.0948(13) Uani 1 1 d . U
H32 H 0.1077 0.0270 0.8605 0.114 Uiso 1 1 calc R .
C31 C 0.2598(4) 0.1179(6) 0.8518(3) 0.0891(12) Uani 1 1 d . U
H31 H 0.3019 0.0293 0.8557 0.107 Uiso 1 1 calc R .
C35 C 0.4623(4) -0.0038(5) 0.7208(3) 0.0848(11) Uani 1 1 d . U
C17 C 0.7439(4) 0.1607(5) 0.9240(3) 0.0798(10) Uani 1 1 d . U
H17A H 0.6643 0.1259 0.9083 0.120 Uiso 1 1 calc GR .
H17B H 0.7825 0.1120 0.9696 0.120 Uiso 1 1 calc GR .
H17C H 0.7846 0.1385 0.8863 0.120 Uiso 1 1 calc GR .
C22 C 0.9179(5) 0.3457(6) 0.5187(3) 0.0959(14) Uani 1 1 d . U
H22A H 0.8721 0.2598 0.5243 0.144 Uiso 1 1 calc GR .
H22B H 0.9964 0.3154 0.5191 0.144 Uiso 1 1 calc GR .
H22C H 0.8830 0.3942 0.4724 0.144 Uiso 1 1 calc GR .
C33 C 0.0805(4) 0.2463(8) 0.8491(3) 0.0991(13) Uani 1 1 d . U
H33 H 0.0023 0.2442 0.8514 0.119 Uiso 1 1 calc R .
C36 C 0.3530(5) -0.0199(7) 0.6658(4) 0.1174(19) Uani 1 1 d . U
H36A H 0.3682 -0.0292 0.6174 0.176 Uiso 1 1 calc GR .
H36B H 0.3049 0.0661 0.6667 0.176 Uiso 1 1 calc GR .
H36C H 0.3130 -0.1073 0.6764 0.176 Uiso 1 1 calc GR .

loop_
_atom_site_aniso_label
_atom_site_aniso_U_11
_atom_site_aniso_U_22
_atom_site_aniso_U_33
_atom_site_aniso_U_23
_atom_site_aniso_U_13
_atom_site_aniso_U_12
O8 0.0378(8) 0.0451(9) 0.0462(9) 0.0047(7) 0.0049(6) 0.0017(7)
O11 0.0308(7) 0.0522(11) 0.0459(10) 0.0017(8) -0.0008(6) -0.0022(7)
O9 0.0320(7) 0.0516(10) 0.0535(10) 0.0074(8) 0.0124(6) 0.0046(7)
O1 0.0428(8) 0.0533(11) 0.0391(9) 0.0026(7) 0.0022(7) -0.0008(8)
O7 0.0573(11) 0.0799(16) 0.0605(13) 0.0046(11) -0.0069(9) 0.0159(11)
O3 0.0504(9) 0.0619(12) 0.0551(11) -0.0131(9) 0.0210(8) -0.0036(9)
O6 0.0445(9) 0.0738(16) 0.1022(18) 0.0021(13) 0.0313(11) 0.0062(11)
O5 0.0869(15) 0.0857(17) 0.0481(12) 0.0054(11) 0.0196(10) -0.0188(13)
O2 0.109(2) 0.0563(14) 0.0861(19) 0.0031(13) -0.0114(15) 0.0181(15)
C6 0.0360(10) 0.0446(13) 0.0380(12) -0.0024(10) 0.0052(8) -0.0025(10)
O10 0.0410(11) 0.0769(18) 0.163(3) 0.0227(18) 0.0124(14) 0.0159(12)
O12 0.0843(17) 0.0666(17) 0.106(2) -0.0095(15) -0.0202(14) -0.0167(14)
C5 0.0307(9) 0.0452(13) 0.0392(12) 0.0018(10) 0.0039(8) -0.0023(10)
C16 0.0413(12) 0.0579(16) 0.0537(16) 0.0103(12) 0.0074(11) 0.0092(12)
C4 0.0326(9) 0.0427(12) 0.0382(12) 0.0039(9) 0.0068(8) -0.0018(10)
C3 0.0384(11) 0.0448(13) 0.0464(13) 0.0057(10) 0.0093(9) 0.0055(10)
C26 0.0366(11) 0.0670(19) 0.0537(16) -0.0082(13) 0.0021(10) -0.0104(12)
C14 0.0337(10) 0.0629(16) 0.0430(13) -0.0009(11) 0.0076(9) -0.0044(11)
C8 0.0393(11) 0.0519(15) 0.0413(13) -0.0052(10) 0.0113(9) -0.0017(11)
C2 0.0531(13) 0.0484(14) 0.0495(14) -0.0017(11) 0.0141(11) 0.0052(12)
C9 0.0394(11) 0.0616(17) 0.0453(14) 0.0008(11) 0.0128(9) -0.0027(12)
C24 0.0502(14) 0.0558(17) 0.0559(16) 0.0125(13) 0.0061(11) 0.0046(13)
C7 0.0351(10) 0.0491(14) 0.0349(12) -0.0025(10) 0.0048(8) -0.0004(10)
C10 0.0528(14) 0.0496(16) 0.0580(16) 0.0007(12) 0.0157(11) -0.0088(12)
C28 0.0359(12) 0.0660(18) 0.0657(18) 0.0057(14) 0.0104(11) 0.0076(13)
C29 0.0423(12) 0.075(2) 0.0527(15) 0.0012(14) 0.0106(10) -0.0052(13)
C15 0.0343(10) 0.0427(13) 0.0400(12) 0.0010(9) 0.0055(9) 0.0004(9)
C30 0.0575(16) 0.075(2) 0.0648(19) 0.0068(16) 0.0136(13) -0.0095(16)
C25 0.0675(17) 0.0514(16) 0.0680(19) 0.0076(13) 0.0323(14) 0.0115(14)
C12 0.0418(12) 0.0667(19) 0.0601(17) -0.0043(13) 0.0076(11) -0.0119(13)
C19 0.0495(15) 0.098(3) 0.0635(19) -0.0100(17) 0.0163(13) -0.0220(17)
O4 0.0539(13) 0.175(4) 0.153(3) -0.071(3) 0.0354(16) 0.0017(19)
C11 0.0488(13) 0.0569(17) 0.0573(16) -0.0076(13) 0.0130(11) -0.0107(13)
C1 0.0406(11) 0.0592(16) 0.0397(13) -0.0004(11) 0.0089(9) -0.0004(11)
C27 0.0440(14) 0.104(3) 0.078(2) -0.006(2) -0.0151(14) -0.0014(17)
C13 0.0415(11) 0.0615(17) 0.0453(14) -0.0053(12) 0.0032(10) -0.0135(12)
N1 0.104(3) 0.096(3) 0.126(3) 0.017(3) 0.010(2) -0.010(2)
C18 0.0633(17) 0.110(3) 0.0533(19) -0.0109(18) -0.0015(14) -0.031(2)
C23 0.077(2) 0.091(3) 0.060(2) 0.0197(19) -0.0085(15) 0.004(2)
C21 0.0582(16) 0.082(2) 0.083(2) -0.0153(18) 0.0350(16) -0.0010(16)
C34 0.0482(16) 0.111(3) 0.103(3) -0.008(2) 0.0266(17) -0.0160(19)
C016 0.0699(18) 0.091(3) 0.065(2) -0.0097(18) 0.0225(15) 0.0266(19)
C20 0.114(3) 0.056(2) 0.087(3) 0.0075(18) 0.027(2) -0.006(2)
C32 0.098(3) 0.114(3) 0.072(2) -0.002(2) 0.021(2) -0.055(2)
C31 0.102(3) 0.078(3) 0.084(3) 0.008(2) 0.016(2) -0.020(2)
C35 0.085(2) 0.061(2) 0.107(3) 0.005(2) 0.021(2) -0.009(2)
C17 0.091(2) 0.058(2) 0.085(3) 0.0157(17) 0.0105(19) 0.0151(18)
C22 0.110(3) 0.095(3) 0.103(3) -0.030(3) 0.064(3) -0.002(3)
C33 0.072(2) 0.133(3) 0.100(3) -0.009(3) 0.034(2) -0.042(2)
C36 0.102(3) 0.079(3) 0.157(5) -0.008(3) 0.005(3) -0.015(3)

loop_
_atom_type_symbol
_atom_type_description
_atom_type_scat_dispersion_real
_atom_type_scat_dispersion_imag
_atom_type_scat_source
C C 0.0181 0.0091 'International Tables Vol C Tables 4.2.6.8 and 6.1.1.4'
H H 0.0000 0.0000 'International Tables Vol C Tables 4.2.6.8 and 6.1.1.4'
N N 0.0311 0.0180 'International Tables Vol C Tables 4.2.6.8 and 6.1.1.4'
O O 0.0492 0.0322 'International Tables Vol C Tables 4.2.6.8 and 6.1.1.4'

loop_
_geom_angle_atom_site_label_1
_geom_angle_atom_site_label_2
_geom_angle_atom_site_label_3
_geom_angle
C16 O8 C15 117.4(2)
C26 O11 C5 116.3(2)
C28 O9 C3 117.6(2)
C24 O1 C7 117.3(2)
C21 O3 C8 115.5(2)
C7 C6 C5 116.6(2)
C25 C6 C5 119.2(2)
C25 C6 C7 124.3(2)
O11 C5 C6 109.49(18)
O11 C5 H5 109.2
O11 C5 C4 104.49(19)
C6 C5 H5 109.2
C6 C5 C4 115.09(18)
C4 C5 H5 109.2
O8 C16 C17 110.9(3)
O7 C16 O8 123.7(3)
O7 C16 C17 125.3(3)
C5 C4 H4 107.2
C5 C4 C3 114.25(18)
C5 C4 C15 115.6(2)
C3 C4 H4 107.2
C3 C4 C15 104.84(19)
C15 C4 H4 107.2
O9 C3 C4 107.3(2)
O9 C3 H3 111.7
O9 C3 C2 110.8(2)
C4 C3 H3 111.7
C2 C3 C4 103.3(2)
C2 C3 H3 111.7
O11 C26 C27 111.5(3)
O12 C26 O11 123.0(3)
O12 C26 C27 125.5(3)
O6 C14 C15 120.9(3)
O6 C14 C13 120.8(2)
C13 C14 C15 118.3(2)
O3 C8 H8 109.4
O3 C8 C9 109.5(2)
O3 C8 C7 107.3(2)
C9 C8 H8 109.4
C9 C8 C7 111.7(2)
C7 C8 H8 109.4
C3 C2 H2 108.2
C3 C2 C1 103.7(2)
C3 C2 C016 115.9(3)
C1 C2 H2 108.2
C016 C2 H2 108.2
C016 C2 C1 112.2(3)
O5 C9 C8 120.0(3)
O5 C9 C10 121.6(3)
C8 C9 C10 118.3(2)
O1 C24 C23 111.9(3)
O2 C24 O1 122.4(3)
O2 C24 C23 125.7(3)
O1 C7 C6 108.38(19)
O1 C7 C8 108.55(19)
O1 C7 H7 107.9
C6 C7 C8 116.0(2)
C6 C7 H7 107.9
C8 C7 H7 107.9
C19 C10 C9 104.6(3)
C11 C10 C9 111.6(2)
C11 C10 C19 113.4(3)
C11 C10 C20 109.4(3)
C20 C10 C9 108.3(3)
C20 C10 C19 109.4(3)
O9 C28 C29 111.8(3)
O10 C28 O9 123.3(3)
O10 C28 C29 124.8(2)
C30 C29 C28 122.3(2)
C30 C29 C34 119.6(4)
C34 C29 C28 118.1(3)
O8 C15 C4 106.88(19)
O8 C15 C14 108.2(2)
O8 C15 C1 112.3(2)
C14 C15 C4 111.16(19)
C14 C15 C1 113.6(2)
C1 C15 C4 104.42(19)
C29 C30 H30 120.0
C29 C30 C31 119.9(3)
C31 C30 H30 120.0
C6 C25 H25A 120.0
C6 C25 H25B 120.0
H25A C25 H25B 120.0
C11 C12 H12 117.6
C11 C12 C13 124.9(3)
C13 C12 H12 117.6
C10 C19 H19A 109.5
C10 C19 H19B 109.5
C10 C19 H19C 109.5
H19A C19 H19B 109.5
H19A C19 H19C 109.5
H19B C19 H19C 109.5
C10 C11 H11 116.9
C12 C11 C10 126.1(3)
C12 C11 H11 116.9
C2 C1 C15 106.9(2)
C2 C1 H1A 110.3
C2 C1 H1B 110.3
C15 C1 H1A 110.3
C15 C1 H1B 110.3
H1A C1 H1B 108.6
C26 C27 H27A 109.5
C26 C27 H27B 109.5
C26 C27 H27C 109.5
H27A C27 H27B 109.5
H27A C27 H27C 109.5
H27B C27 H27C 109.5
C14 C13 H13 110.6
C14 C13 C18 109.3(3)
C12 C13 C14 106.1(2)
C12 C13 H13 110.6
C12 C13 C18 109.5(2)
C18 C13 H13 110.6
C13 C18 H18A 109.5
C13 C18 H18B 109.5
C13 C18 H18C 109.5
H18A C18 H18B 109.5
H18A C18 H18C 109.5
H18B C18 H18C 109.5
C24 C23 H23A 109.5
C24 C23 H23B 109.5
C24 C23 H23C 109.5
H23A C23 H23B 109.5
H23A C23 H23C 109.5
H23B C23 H23C 109.5
O3 C21 C22 112.1(3)
O4 C21 O3 122.4(3)
O4 C21 C22 125.5(3)
C29 C34 H34 119.8
C33 C34 C29 120.4(5)
C33 C34 H34 119.8
C2 C016 H01A 109.5
C2 C016 H01B 109.5
C2 C016 H01C 109.5
H01A C016 H01B 109.5
H01A C016 H01C 109.5
H01B C016 H01C 109.5
C10 C20 H20A 109.5
C10 C20 H20B 109.5
C10 C20 H20C 109.5
H20A C20 H20B 109.5
H20A C20 H20C 109.5
H20B C20 H20C 109.5
C31 C32 H32 119.5
C33 C32 H32 119.5
C33 C32 C31 121.0(4)
C30 C31 H31 120.3
C32 C31 C30 119.4(5)
C32 C31 H31 120.3
N1 C35 C36 178.2(6)
C16 C17 H17A 109.5
C16 C17 H17B 109.5
C16 C17 H17C 109.5
H17A C17 H17B 109.5
H17A C17 H17C 109.5
H17B C17 H17C 109.5
C21 C22 H22A 109.5
C21 C22 H22B 109.5
C21 C22 H22C 109.5
H22A C22 H22B 109.5
H22A C22 H22C 109.5
H22B C22 H22C 109.5
C34 C33 C32 119.6(4)
C34 C33 H33 120.2
C32 C33 H33 120.2
C35 C36 H36A 109.5
C35 C36 H36B 109.5
C35 C36 H36C 109.5
H36A C36 H36B 109.5
H36A C36 H36C 109.5
H36B C36 H36C 109.5

loop_
_geom_bond_atom_site_label_1
_geom_bond_atom_site_label_2
_geom_bond_distance
O8 C16 1.354(3)
O8 C15 1.438(3)
O11 C5 1.463(3)
O11 C26 1.347(3)
O9 C3 1.450(3)
O9 C28 1.342(3)
O1 C24 1.348(4)
O1 C7 1.449(3)
O7 C16 1.196(4)
O3 C8 1.444(3)
O3 C21 1.328(4)
O6 C14 1.198(4)
O5 C9 1.207(4)
O2 C24 1.203(5)
C6 C5 1.512(3)
C6 C7 1.508(4)
C6 C25 1.326(4)
O10 C28 1.203(4)
O12 C26 1.194(5)
C5 H5 0.9800
C5 C4 1.525(3)
C16 C17 1.487(5)
C4 H4 0.9800
C4 C3 1.528(3)
C4 C15 1.565(3)
C3 H3 0.9800
C3 C2 1.522(4)
C26 C27 1.491(5)
C14 C15 1.539(3)
C14 C13 1.531(4)
C8 H8 0.9800
C8 C9 1.530(4)
C8 C7 1.532(3)
C2 H2 0.9800
C2 C1 1.533(4)
C2 C016 1.529(4)
C9 C10 1.540(4)
C24 C23 1.483(5)
C7 H7 0.9800
C10 C19 1.537(4)
C10 C11 1.500(4)
C10 C20 1.537(5)
C28 C29 1.484(5)
C29 C30 1.374(5)
C29 C34 1.394(4)
C15 C1 1.552(4)
C30 H30 0.9300
C30 C31 1.386(6)
C25 H25A 0.9300
C25 H25B 0.9300
C12 H12 0.9300
C12 C11 1.310(5)
C12 C13 1.520(4)
C19 H19A 0.9600
C19 H19B 0.9600
C19 H19C 0.9600
O4 C21 1.192(5)
C11 H11 0.9300
C1 H1A 0.9700
C1 H1B 0.9700
C27 H27A 0.9600
C27 H27B 0.9600
C27 H27C 0.9600
C13 H13 0.9800
C13 C18 1.534(4)
N1 C35 1.111(6)
C18 H18A 0.9600
C18 H18B 0.9600
C18 H18C 0.9600
C23 H23A 0.9600
C23 H23B 0.9600
C23 H23C 0.9600
C21 C22 1.490(6)
C34 H34 0.9300
C34 C33 1.366(8)
C016 H01A 0.9600
C016 H01B 0.9600
C016 H01C 0.9600
C20 H20A 0.9600
C20 H20B 0.9600
C20 H20C 0.9600
C32 H32 0.9300
C32 C31 1.378(7)
C32 C33 1.369(8)
C31 H31 0.9300
C35 C36 1.437(7)
C17 H17A 0.9600
C17 H17B 0.9600
C17 H17C 0.9600
C22 H22A 0.9600
C22 H22B 0.9600
C22 H22C 0.9600
C33 H33 0.9300
C36 H36A 0.9600
C36 H36B 0.9600
C36 H36C 0.9600
